data_2017547
loop_
_publ_author_name
'Insuasty, Henry'
'Castro, Edison'
'S\'anchez, Edison'
'Cobo, Justo'
'Glidewell, Christopher'

_publ_section_title
;
 Hydrogen-bonding patterns in two aroylthiocarbamates and two
 aroylimidothiocarbonates
;
_journal_coeditor_code FA3214
_journal_issue 3
_journal_name_full 'Acta Crystallographica Section C'
_journal_page_first o141
_journal_page_last o146
_journal_paper_doi 10.1107/S0108270110005032
_journal_volume 66
_journal_year 2010
_chemical_formula_iupac 'C11 H13 N O2 S'
_chemical_formula_moiety 'C11 H13 N O2 S'
_chemical_formula_sum 'C11 H13 N O2 S'
_chemical_formula_weight 223.29
_chemical_name_systematic
;
<i>O</i>-ethyl (4-methylbenzoyl)thiocarbamate
;
_space_group_IT_number 14
_symmetry_cell_setting monoclinic
_symmetry_space_group_name_Hall '-P 2ybc'
_symmetry_space_group_name_H-M 'P 1 21/c 1'
_atom_sites_solution_hydrogens geom
_atom_sites_solution_primary direct
_atom_sites_solution_secondary difmap
_cell_angle_alpha 90.00
_cell_angle_beta 90.182(7)
_cell_angle_gamma 90.00
_cell_formula_units_Z 4
_cell_length_a 12.2845(14)
_cell_length_b 9.1431(17)
_cell_length_c 9.7897(4)
_cell_measurement_reflns_used 2026
_cell_measurement_temperature 120(2)
_cell_measurement_theta_max 25.50
_cell_measurement_theta_min 3.05
_cell_volume 1099.6(2)
_computing_cell_refinement 'DIRAX/LSQ (Duisenberg <i>et al.</i>,  2000)'
_computing_data_collection 'COLLECT (Nonius, 1999)'
_computing_data_reduction 'EVALCCD (Duisenberg <i>et al.</i>,  2003)'
_computing_molecular_graphics 'PLATON (Spek, 2009)'
_computing_publication_material
;
SHELXL97 (Sheldrick, 2008) and PLATON (Spek, 2009)
;
_computing_structure_refinement 'SHELXL97 (Sheldrick, 2008)'
_computing_structure_solution 'SIR2004 (Burla <i>et al.</i>,  2005)'
_diffrn_ambient_temperature 120(2)
_diffrn_detector_area_resol_mean 9.091
_diffrn_measured_fraction_theta_full 0.998
_diffrn_measured_fraction_theta_max 0.998
_diffrn_measurement_device_type 'Bruker Nonius KappaCCD area-detector'
_diffrn_measurement_method '\f and \w scans'
_diffrn_radiation_monochromator graphite
_diffrn_radiation_source 'Bruker Nonius FR591 rotating anode'
_diffrn_radiation_type 'Mo K\a'
_diffrn_radiation_wavelength 0.71073
_diffrn_reflns_av_R_equivalents 0.0514
_diffrn_reflns_av_sigmaI/netI 0.0448
_diffrn_reflns_limit_h_max 14
_diffrn_reflns_limit_h_min -14
_diffrn_reflns_limit_k_max 11
_diffrn_reflns_limit_k_min -11
_diffrn_reflns_limit_l_max 11
_diffrn_reflns_limit_l_min -11
_diffrn_reflns_number 11469
_diffrn_reflns_theta_full 25.50
_diffrn_reflns_theta_max 25.50
_diffrn_reflns_theta_min 3.05
_diffrn_standards_decay_% 0
_diffrn_standards_interval_count 0
_diffrn_standards_interval_time 0
_diffrn_standards_number 0
_exptl_absorpt_coefficient_mu 0.273
_exptl_absorpt_correction_T_max 0.937
_exptl_absorpt_correction_T_min 0.918
_exptl_absorpt_correction_type multi-scan
_exptl_absorpt_process_details '(SADABS; Sheldrick, 2003)'
_exptl_crystal_colour green
_exptl_crystal_density_diffrn 1.349
_exptl_crystal_density_method 'not measured'
_exptl_crystal_description block
_exptl_crystal_F_000 472
_exptl_crystal_size_max 0.34
_exptl_crystal_size_mid 0.30
_exptl_crystal_size_min 0.24
_refine_diff_density_max 0.308
_refine_diff_density_min -0.290
_refine_ls_extinction_method none
_refine_ls_goodness_of_fit_ref 1.074
_refine_ls_hydrogen_treatment constr
_refine_ls_matrix_type full
_refine_ls_number_parameters 138
_refine_ls_number_reflns 2026
_refine_ls_number_restraints 0
_refine_ls_restrained_S_all 1.074
_refine_ls_R_factor_all 0.0930
_refine_ls_R_factor_gt 0.0486
_refine_ls_shift/su_max 0.001
_refine_ls_shift/su_mean 0.000
_refine_ls_structure_factor_coef Fsqd
_refine_ls_weighting_details 'w = 1/[\s^2^(Fo^2^)+(0.0646P)^2^+0.4813P] where P=(Fo^2^+2Fc^2^)/3'
_refine_ls_weighting_scheme calc
_refine_ls_wR_factor_gt 0.1110
_refine_ls_wR_factor_ref 0.1343
_reflns_number_gt 1334
_reflns_number_total 2026
_reflns_threshold_expression I>2\s(I)
_cod_data_source_file fa3214.cif
_cod_data_source_block II
_cod_original_sg_symbol_H-M 'P 21/c'
_cod_database_code 2017547
_cod_database_fobs_code 2017547

loop_
_symmetry_equiv_pos_as_xyz
'x, y, z'
'-x, y+1/2, -z+1/2'
'-x, -y, -z'
'x, -y-1/2, z-1/2'

loop_
_atom_site_type_symbol
_atom_site_label
_atom_site_fract_x
_atom_site_fract_y
_atom_site_fract_z
_atom_site_U_iso_or_equiv
_atom_site_adp_type
_atom_site_calc_flag
_atom_site_refinement_flags
_atom_site_occupancy
_atom_site_disorder_assembly
_atom_site_disorder_group
C C1 0.2612(2) 0.7412(3) 0.5728(3) 0.0330(7) Uani d . 1 . .
O O1 0.25886(19) 0.7948(2) 0.68555(18) 0.0497(6) Uani d . 1 . .
N N2 0.22197(17) 0.8125(2) 0.4599(2) 0.0300(5) Uani d . 1 . .
H H2 0.2288 0.7668 0.3813 0.036 Uiso calc R 1 . .
C C3 0.1730(2) 0.9479(3) 0.4559(3) 0.0313(7) Uani d . 1 . .
S S3 0.16384(6) 1.06818(8) 0.57612(7) 0.0422(3) Uani d . 1 . .
O O4 0.13528(15) 0.96362(19) 0.32994(18) 0.0358(5) Uani d . 1 . .
C C5 0.0823(2) 1.1002(3) 0.2940(3) 0.0422(8) Uani d . 1 . .
H H5A 0.1358 1.1811 0.2919 0.051 Uiso calc R 1 . .
H H5B 0.0250 1.1244 0.3612 0.051 Uiso calc R 1 . .
C C6 0.0340(2) 1.0774(3) 0.1566(3) 0.0464(8) Uani d . 1 . .
H H6A 0.0916 1.0530 0.0915 0.070 Uiso calc R 1 . .
H H6B -0.0029 1.1671 0.1271 0.070 Uiso calc R 1 . .
H H6C -0.0187 0.9970 0.1605 0.070 Uiso calc R 1 . .
C C11 0.3084(2) 0.5953(3) 0.5491(2) 0.0293(6) Uani d . 1 . .
C C12 0.2867(2) 0.5081(3) 0.4378(3) 0.0292(6) Uani d . 1 . .
H H12 0.2408 0.5436 0.3669 0.035 Uiso calc R 1 . .
C C13 0.3304(2) 0.3710(3) 0.4279(3) 0.0310(6) Uani d . 1 . .
H H13 0.3131 0.3122 0.3508 0.037 Uiso calc R 1 . .
C C14 0.3990(2) 0.3160(3) 0.5272(3) 0.0319(7) Uani d . 1 . .
C C15 0.4228(2) 0.4060(3) 0.6366(3) 0.0354(7) Uani d . 1 . .
H H15 0.4716 0.3726 0.7053 0.042 Uiso calc R 1 . .
C C16 0.3781(2) 0.5411(3) 0.6481(3) 0.0364(7) Uani d . 1 . .
H H16 0.3949 0.5995 0.7256 0.044 Uiso calc R 1 . .
C C17 0.4463(2) 0.1660(3) 0.5182(3) 0.0417(8) Uani d . 1 . .
H H17A 0.4091 0.1110 0.4460 0.062 Uiso calc R 1 . .
H H17B 0.4369 0.1157 0.6057 0.062 Uiso calc R 1 . .
H H17C 0.5241 0.1729 0.4969 0.062 Uiso calc R 1 . .

loop_
_atom_site_aniso_label
_atom_site_aniso_U_11
_atom_site_aniso_U_22
_atom_site_aniso_U_33
_atom_site_aniso_U_12
_atom_site_aniso_U_13
_atom_site_aniso_U_23
C1 0.0435(17) 0.0310(15) 0.0245(14) -0.0072(13) 0.0004(12) 0.0018(12)
O1 0.0930(18) 0.0335(12) 0.0226(10) 0.0052(11) 0.0007(10) -0.0019(9)
N2 0.0395(13) 0.0276(12) 0.0229(11) 0.0011(11) 0.0005(10) -0.0007(9)
C3 0.0279(14) 0.0346(17) 0.0314(15) -0.0086(13) 0.0027(12) 0.0038(12)
S3 0.0533(5) 0.0322(4) 0.0413(5) -0.0006(4) -0.0001(4) -0.0063(3)
O4 0.0407(11) 0.0346(11) 0.0322(11) 0.0023(9) -0.0023(9) 0.0048(8)
C5 0.0384(17) 0.0328(17) 0.055(2) 0.0019(14) -0.0029(15) 0.0118(14)
C6 0.0385(17) 0.056(2) 0.0446(18) 0.0059(15) -0.0024(14) 0.0141(15)
C11 0.0349(15) 0.0313(15) 0.0216(14) -0.0024(12) 0.0025(12) 0.0036(11)
C12 0.0324(15) 0.0313(15) 0.0238(14) -0.0038(13) -0.0008(11) 0.0034(12)
C13 0.0378(16) 0.0294(15) 0.0259(14) -0.0021(13) 0.0003(12) -0.0014(12)
C14 0.0328(16) 0.0325(15) 0.0303(15) 0.0015(12) 0.0035(12) 0.0063(12)
C15 0.0391(16) 0.0379(17) 0.0291(15) 0.0032(13) -0.0041(13) 0.0074(13)
C16 0.0470(18) 0.0399(18) 0.0222(14) -0.0051(14) -0.0028(13) -0.0002(12)
C17 0.0433(18) 0.0409(18) 0.0408(17) 0.0098(15) 0.0007(14) 0.0057(14)

loop_
_atom_type_symbol
_atom_type_description
_atom_type_scat_dispersion_real
_atom_type_scat_dispersion_imag
_atom_type_scat_source
C C 0.0033 0.0016 'International Tables Vol C Tables 4.2.6.8 and 6.1.1.4'
H H 0.0000 0.0000 'International Tables Vol C Tables 4.2.6.8 and 6.1.1.4'
N N 0.0061 0.0033 'International Tables Vol C Tables 4.2.6.8 and 6.1.1.4'
O O 0.0106 0.0060 'International Tables Vol C Tables 4.2.6.8 and 6.1.1.4'
S S 0.1246 0.1234 'International Tables Vol C Tables 4.2.6.8 and 6.1.1.4'

loop_
_geom_angle_atom_site_label_1
_geom_angle_atom_site_label_2
_geom_angle_atom_site_label_3
_geom_angle_site_symmetry_1
_geom_angle_site_symmetry_3
_geom_angle
_geom_angle_publ_flag
O1 C1 N2 . . 122.3(3) ?
O1 C1 C11 . . 121.5(2) ?
N2 C1 C11 . . 116.2(2) ?
C1 N2 C3 . . 127.1(2) ?
C1 N2 H2 . . 116.4 ?
C3 N2 H2 . . 116.4 ?
O4 C3 N2 . . 106.0(2) ?
O4 C3 S3 . . 125.5(2) ?
N2 C3 S3 . . 128.5(2) ?
C3 O4 C5 . . 118.3(2) ?
O4 C5 C6 . . 106.1(2) ?
O4 C5 H5A . . 110.5 ?
C6 C5 H5A . . 110.5 ?
O4 C5 H5B . . 110.5 ?
C6 C5 H5B . . 110.5 ?
H5A C5 H5B . . 108.7 ?
C5 C6 H6A . . 109.5 ?
C5 C6 H6B . . 109.5 ?
H6A C6 H6B . . 109.5 ?
C5 C6 H6C . . 109.5 ?
H6A C6 H6C . . 109.5 ?
H6B C6 H6C . . 109.5 ?
C12 C11 C16 . . 117.7(3) ?
C12 C11 C1 . . 125.0(2) ?
C16 C11 C1 . . 117.2(2) ?
C13 C12 C11 . . 120.8(2) ?
C13 C12 H12 . . 119.6 ?
C11 C12 H12 . . 119.6 ?
C12 C13 C14 . . 121.6(2) ?
C12 C13 H13 . . 119.2 ?
C14 C13 H13 . . 119.2 ?
C13 C14 C15 . . 117.2(2) ?
C13 C14 C17 . . 122.1(3) ?
C15 C14 C17 . . 120.8(2) ?
C16 C15 C14 . . 121.5(2) ?
C16 C15 H15 . . 119.3 ?
C14 C15 H15 . . 119.3 ?
C15 C16 C11 . . 121.2(3) ?
C15 C16 H16 . . 119.4 ?
C11 C16 H16 . . 119.4 ?
C14 C17 H17A . . 109.5 ?
C14 C17 H17B . . 109.5 ?
H17A C17 H17B . . 109.5 ?
C14 C17 H17C . . 109.5 ?
H17A C17 H17C . . 109.5 ?
H17B C17 H17C . . 109.5 ?

loop_
_geom_bond_atom_site_label_1
_geom_bond_atom_site_label_2
_geom_bond_site_symmetry_2
_geom_bond_distance
_geom_bond_publ_flag
C1 O1 . 1.208(3) ?
C1 N2 . 1.370(3) ?
C1 C11 . 1.473(4) ?
N2 C3 . 1.377(3) ?
N2 H2 . 0.8800 ?
C3 O4 . 1.324(3) ?
C3 S3 . 1.615(3) ?
O4 C5 . 1.451(3) ?
C5 C6 . 1.483(4) ?
C5 H5A . 0.9900 ?
C5 H5B . 0.9900 ?
C6 H6A . 0.9800 ?
C6 H6B . 0.9800 ?
C6 H6C . 0.9800 ?
C11 C12 . 1.376(4) ?
C11 C16 . 1.383(4) ?
C12 C13 . 1.367(4) ?
C12 H12 . 0.9500 ?
C13 C14 . 1.379(4) ?
C13 H13 . 0.9500 ?
C14 C15 . 1.381(4) ?
C14 C17 . 1.492(4) ?
C15 C16 . 1.357(4) ?
C15 H15 . 0.9500 ?
C16 H16 . 0.9500 ?
C17 H17A . 0.9800 ?
C17 H17B . 0.9800 ?
C17 H17C . 0.9800 ?

loop_
_geom_hbond_atom_site_label_D
_geom_hbond_atom_site_label_H
_geom_hbond_atom_site_label_A
_geom_hbond_site_symmetry_A
_geom_hbond_distance_DH
_geom_hbond_distance_HA
_geom_hbond_distance_DA
_geom_hbond_angle_DHA
_geom_hbond_publ_flag
N2 H2 O1 4_575 0.88 2.03 2.896(3) 167 no
C12 H12 O1 4_575 0.95 2.32 3.075(3) 136 no

loop_
_geom_torsion_atom_site_label_1
_geom_torsion_atom_site_label_2
_geom_torsion_atom_site_label_3
_geom_torsion_atom_site_label_4
_geom_torsion_site_symmetry_1
_geom_torsion_site_symmetry_2
_geom_torsion_site_symmetry_3
_geom_torsion_site_symmetry_4
_geom_torsion
_geom_torsion_publ_flag
O1 C1 N2 C3 . . . . -2.0(4) ?
C11 C1 N2 C3 . . . . 179.0(2) ?
C1 N2 C3 O4 . . . . -171.7(2) ?
C1 N2 C3 S3 . . . . 9.7(4) ?
N2 C3 O4 C5 . . . . -177.8(2) ?
S3 C3 O4 C5 . . . . 0.9(3) ?
C3 O4 C5 C6 . . . . -171.3(2) ?
O1 C1 C11 C12 . . . . 159.5(3) ?
N2 C1 C11 C12 . . . . -21.4(4) ?
O1 C1 C11 C16 . . . . -19.1(4) ?
N2 C1 C11 C16 . . . . 160.0(2) ?
C16 C11 C12 C13 . . . . 1.8(4) ?
C1 C11 C12 C13 . . . . -176.8(2) ?
C11 C12 C13 C14 . . . . -1.2(4) ?
C12 C13 C14 C15 . . . . -0.7(4) ?
C12 C13 C14 C17 . . . . 179.4(3) ?
C13 C14 C15 C16 . . . . 1.9(4) ?
C17 C14 C15 C16 . . . . -178.2(3) ?
C14 C15 C16 C11 . . . . -1.3(4) ?
C12 C11 C16 C15 . . . . -0.6(4) ?
C1 C11 C16 C15 . . . . 178.1(3) ?

loop_
_cod_related_entry_id
_cod_related_entry_database
_cod_related_entry_code
1 ChemSpider 30654216
